data_7707403
loop_
_publ_author_name
'Wang, Deqiang'
'Wang, Shichun'
'Li, Tongyu'
'Heng, Yi'
'Hou, Guohua'
'Zi, Guofu'
'Walter, Marc D.'

_publ_section_title
;
 Reactivity studies involving a Lewis base supported terminal uranium
 phosphinidene metallocene
 [\h<sup>5</sup>-1,3-(Me<sub>3</sub>C)<sub>2</sub>C<sub>5</sub>H<sub>3</sub>]<sub>2</sub>U([double
 bond, length as
 m-dash]P-2,4,6-<sup>i</sup>Pr<sub>3</sub>C<sub>6</sub>H<sub>2</sub>)(OPMe<sub>3</sub>).
;
_journal_issue 24
_journal_name_full 'Dalton transactions (Cambridge, England : 2003)'
_journal_page_first 8349
_journal_page_last 8363
_journal_paper_doi 10.1039/d1dt00742d
_journal_volume 50
_journal_year 2021
_chemical_formula_moiety 'C44 H74 O P2 U'
_chemical_formula_sum 'C44 H74 O P2 U'
_chemical_formula_weight 919.00
_space_group_crystal_system triclinic
_space_group_IT_number 2
_space_group_name_Hall '-P 1'
_space_group_name_H-M_alt 'P -1'
_atom_sites_solution_hydrogens geom
_audit_creation_date 2019-01-22
_audit_creation_method
;
Olex2 1.2
(compiled 2018.05.29 svn.r3508 for OlexSys, GUI svn.r5506)
;
_audit_update_record
;
2020-11-08 deposited with the CCDC.	2021-05-18 downloaded from the CCDC.
;
_cell_angle_alpha 77.525(4)
_cell_angle_beta 76.193(4)
_cell_angle_gamma 75.636(4)
_cell_formula_units_Z 2
_cell_length_a 11.2470(4)
_cell_length_b 13.8930(6)
_cell_length_c 15.3588(8)
_cell_measurement_reflns_used 9637
_cell_measurement_temperature 100.01(10)
_cell_measurement_theta_max 71.5330
_cell_measurement_theta_min 4.5930
_cell_volume 2226.10(18)
_computing_cell_refinement 'CrysAlisPro 1.171.39.46e (Rigaku OD, 2018)'
_computing_data_collection 'CrysAlisPro 1.171.39.46e (Rigaku OD, 2018)'
_computing_data_reduction 'CrysAlisPro 1.171.39.46e (Rigaku OD, 2018)'
_computing_molecular_graphics 'Olex2 (Dolomanov et al., 2009)'
_computing_publication_material 'Olex2 (Dolomanov et al., 2009)'
_computing_structure_refinement 'ShelXL (Sheldrick, 2015)'
_diffrn_ambient_environment N~2~
_diffrn_ambient_temperature 100.01(10)
_diffrn_detector 'CCD plate'
_diffrn_detector_area_resol_mean 5.3127
_diffrn_detector_type AtlasS2
_diffrn_measured_fraction_theta_full 0.999
_diffrn_measured_fraction_theta_max 0.972
_diffrn_measurement_details
;
List of Runs (angles in degrees, time in seconds):

  # Type    Start    End  Width  t~exp~   \w     \q     \k     \f   Frames
#--------------------------------------------------------------------------
  1  \w    -93.00 -64.00   1.00    1.00    --  -41.49 125.00  90.00   29
  2  \w    -34.00  -7.00   1.00    1.00    --  -41.49 125.00  90.00   27
  3  \w    -70.00  28.00   1.00    1.00    --  -41.49  57.00  30.00   98
  4  \w    -50.00  -2.00   1.00    1.00    --  -41.49 125.00 120.00   48
  5  \w   -112.00 -21.00   1.00    1.00    --  -41.49 -57.00-120.00   91
  6  \w    -22.00  69.00   1.00    1.00    --   41.49 -57.00  90.00   91
  7  \w     30.00 113.00   1.00    1.00    --  104.69-112.00  12.00   83
  8  \w     33.00  63.00   1.00    1.00    --  104.69 -61.00-150.00   30
  9  \w     45.00 122.00   1.00    1.00    --  104.69 -77.00   0.00   77
 10  \w     41.00 130.00   1.00    1.00    --  104.69 -45.00  90.00   89
 11  \w     63.00  89.00   1.00    1.00    --  104.69 -94.00 -60.00   26
 12  \w     38.00 124.00   1.00    1.00    --  104.69 -45.00   0.00   86
 13  \w     79.00 109.00   1.00    1.00    --  104.69 -94.00  90.00   30
 14  \w     61.00  90.00   1.00    1.00    --  104.69 -94.00-180.00   29
 15  \w     46.00 110.00   1.00    1.00    --  104.69 -45.00-150.00   64
 16  \w    108.00 171.00   1.00    1.00    --  104.69  77.00 150.00   63
 17  \w     63.00 109.00   1.00    1.00    --  104.69 -94.00-150.00   46
 18  \w     18.00 173.00   1.00    1.00    --  104.69   0.00 150.00  155
;
_diffrn_measurement_device 'four-circle diffractometer'
_diffrn_measurement_device_type 'SuperNova, Dual, Cu at home/near, AtlasS2'
_diffrn_measurement_method '\w scans'
_diffrn_orient_matrix_type 'CrysAlisPro convention (1999,Acta A55,543-557)'
_diffrn_orient_matrix_UB_11 0.0626566000
_diffrn_orient_matrix_UB_12 0.0490512000
_diffrn_orient_matrix_UB_13 0.0529389000
_diffrn_orient_matrix_UB_21 -0.0433269000
_diffrn_orient_matrix_UB_22 -0.0702688000
_diffrn_orient_matrix_UB_23 0.0881431000
_diffrn_orient_matrix_UB_31 0.1224147000
_diffrn_orient_matrix_UB_32 -0.0783148000
_diffrn_orient_matrix_UB_33 -0.0200439000
_diffrn_radiation_monochromator mirror
_diffrn_radiation_probe x-ray
_diffrn_radiation_type CuK\a
_diffrn_radiation_wavelength 1.54184
_diffrn_reflns_av_R_equivalents 0.0413
_diffrn_reflns_av_unetI/netI 0.0546
_diffrn_reflns_Laue_measured_fraction_full 0.999
_diffrn_reflns_Laue_measured_fraction_max 0.972
_diffrn_reflns_limit_h_max 13
_diffrn_reflns_limit_h_min -10
_diffrn_reflns_limit_k_max 16
_diffrn_reflns_limit_k_min -17
_diffrn_reflns_limit_l_max 17
_diffrn_reflns_limit_l_min -18
_diffrn_reflns_number 15665
_diffrn_reflns_point_group_measured_fraction_full 0.999
_diffrn_reflns_point_group_measured_fraction_max 0.972
_diffrn_reflns_theta_full 67.684
_diffrn_reflns_theta_max 72.136
_diffrn_reflns_theta_min 4.098
_diffrn_source 'micro-focus sealed X-ray tube'
_diffrn_source_type 'SuperNova (Cu) X-ray Source'
_exptl_absorpt_coefficient_mu 11.147
_exptl_absorpt_correction_T_max 1.00000
_exptl_absorpt_correction_T_min 0.27710
_exptl_absorpt_correction_type multi-scan
_exptl_absorpt_process_details
;
CrysAlisPro 1.171.39.46e (Rigaku Oxford Diffraction, 2018)
Empirical absorption correction using spherical harmonics,
 implemented in SCALE3 ABSPACK scaling algorithm.
;
_exptl_crystal_colour brown
_exptl_crystal_colour_primary brown
_exptl_crystal_density_diffrn 1.371
_exptl_crystal_description block
_exptl_crystal_F_000 936
_exptl_crystal_size_max 0.2
_exptl_crystal_size_mid 0.2
_exptl_crystal_size_min 0.2
_refine_diff_density_max 1.592
_refine_diff_density_min -2.570
_refine_diff_density_rms 0.143
_refine_ls_extinction_method none
_refine_ls_goodness_of_fit_ref 1.040
_refine_ls_hydrogen_treatment constr
_refine_ls_matrix_type full
_refine_ls_number_parameters 448
_refine_ls_number_reflns 8521
_refine_ls_number_restraints 48
_refine_ls_restrained_S_all 1.057
_refine_ls_R_factor_all 0.0398
_refine_ls_R_factor_gt 0.0363
_refine_ls_shift/su_max 0.000
_refine_ls_shift/su_mean 0.000
_refine_ls_structure_factor_coef Fsqd
_refine_ls_weighting_details 'w=1/[\s^2^(Fo^2^)+(0.0391P)^2^+6.2820P] where P=(Fo^2^+2Fc^2^)/3'
_refine_ls_weighting_scheme calc
_refine_ls_wR_factor_gt 0.0875
_refine_ls_wR_factor_ref 0.0906
_reflns_Friedel_coverage 0.000
_reflns_number_gt 7941
_reflns_number_total 8521
_reflns_threshold_expression 'I > 2\s(I)'
_cod_data_source_file d1dt00742d2.cif
_cod_data_source_block compound2
_cod_depositor_comments 'Adding full bibliography for 7707402--7707416.cif.'
_cod_database_code 7707403
_shelx_shelxl_version_number 2014/7
_chemical_oxdiff_formula C1H1N1O1P1U1
_shelx_space_group_comment
;
The symmetry employed for this shelxl refinement is uniquely defined
by the following loop, which should always be used as a source of
symmetry information in preference to the above space-group names.
They are only intended as comments.
;
_shelx_estimated_absorpt_t_max 0.214
_shelx_estimated_absorpt_t_min 0.214
_reflns_odcompleteness_completeness 99.94
_reflns_odcompleteness_iscentric 1
_reflns_odcompleteness_theta 66.97
_olex2_refinement_description
;
1. Fixed Uiso
 At 1.2 times of:
  All C(H) groups
 At 1.5 times of:
  All C(H,H,H) groups
2. Rigid bond restraints
 C42, C43, C44, P2
 with sigma for 1-2 distances of 0.001 and sigma for 1-3 distances of 0.002
3. Uiso/Uaniso restraints and constraints
C42 \\sim C43 \\sim C44 \\sim P2: within 2A with sigma of 0.001 and sigma for
terminal atoms of 0.002
Uanis(C10) \\sim Ueq, Uanis(C11) \\sim Ueq, Uanis(C12) \\sim Ueq, Uanis(C13)
\\sim Ueq: with sigma of 0.001 and sigma for terminal atoms of 0.002
Uanis(C42) = Uanis(C44)
4.a Ternary CH refined with riding coordinates:
 C33(H33), C36(H36), C39(H39)
4.b Aromatic/amide H refined with riding coordinates:
 C2(H2), C4(H4), C5(H5), C15(H15), C17(H17), C18(H18), C29(H29), C31(H31)
4.c Idealised Me refined as rotating group:
 C7(H7A,H7B,H7C), C8(H8A,H8B,H8C), C9(H9A,H9B,H9C), C11(H11A,H11B,H11C),
 C12(H12A,H12B,H12C), C13(H13A,H13B,H13C), C20(H20A,H20B,H20C), C21(H21A,H21B,
 H21C), C22(H22A,H22B,H22C), C24(H24A,H24B,H24C), C25(H25A,H25B,H25C), C26(H26A,
 H26B,H26C), C34(H34A,H34B,H34C), C35(H35A,H35B,H35C), C37(H37A,H37B,H37C),
 C38(H38A,H38B,H38C), C40(H40A,H40B,H40C), C41(H41A,H41B,H41C), C42(H42A,H42B,
 H42C), C43(H43A,H43B,H43C), C44(H44A,H44B,H44C)
;
_olex2_submission_special_instructions 'No special instructions were received'
_oxdiff_exptl_absorpt_empirical_details
;
Empirical correction (ABSPACK) includes:
- Absorption correction using spherical harmonics
- Frame scaling
;
_oxdiff_exptl_absorpt_empirical_full_max 2.958
_oxdiff_exptl_absorpt_empirical_full_min 0.401

loop_
_space_group_symop_operation_xyz
'x, y, z'
'-x, -y, -z'

loop_
_atom_site_label
_atom_site_type_symbol
_atom_site_fract_x
_atom_site_fract_y
_atom_site_fract_z
_atom_site_U_iso_or_equiv
_atom_site_adp_type
_atom_site_occupancy
_atom_site_site_symmetry_order
_atom_site_calc_flag
_atom_site_refinement_flags_posn
_atom_site_refinement_flags_adp
_atom_site_refinement_flags_occupancy
_atom_site_disorder_assembly
_atom_site_disorder_group
C1 C 0.2653(5) 0.1669(4) 0.1688(4) 0.0215(10) Uani 1 1 d . . . . .
C2 C 0.3891(5) 0.1150(4) 0.1399(4) 0.0231(11) Uani 1 1 d . . . . .
H2 H 0.4383 0.1284 0.0825 0.028 Uiso 1 1 calc R . . . .
C3 C 0.4262(6) 0.0398(4) 0.2115(4) 0.0302(13) Uani 1 1 d . . . . .
C4 C 0.3271(6) 0.0480(4) 0.2861(4) 0.0317(13) Uani 1 1 d . . . . .
H4 H 0.3257 0.0079 0.3432 0.038 Uiso 1 1 calc R . . . .
C5 C 0.2291(6) 0.1274(4) 0.2603(4) 0.0322(13) Uani 1 1 d . . . . .
H5 H 0.1534 0.1495 0.2980 0.039 Uiso 1 1 calc R . . . .
C6 C 0.1803(5) 0.2336(4) 0.1056(4) 0.0244(11) Uani 1 1 d . . . . .
C7 C 0.1530(5) 0.1624(4) 0.0514(4) 0.0299(12) Uani 1 1 d . . . . .
H7A H 0.2304 0.1283 0.0189 0.045 Uiso 1 1 calc GR . . . .
H7B H 0.1014 0.2010 0.0091 0.045 Uiso 1 1 calc GR . . . .
H7C H 0.1102 0.1137 0.0927 0.045 Uiso 1 1 calc GR . . . .
C8 C 0.0571(5) 0.2841(5) 0.1608(5) 0.0342(14) Uani 1 1 d . . . . .
H8A H 0.0092 0.2341 0.1922 0.051 Uiso 1 1 calc GR . . . .
H8B H 0.0103 0.3335 0.1207 0.051 Uiso 1 1 calc GR . . . .
H8C H 0.0747 0.3163 0.2043 0.051 Uiso 1 1 calc GR . . . .
C9 C 0.2430(5) 0.3132(4) 0.0372(4) 0.0283(12) Uani 1 1 d . . . . .
H9A H 0.2686 0.3541 0.0693 0.042 Uiso 1 1 calc GR . . . .
H9B H 0.1846 0.3549 0.0010 0.042 Uiso 1 1 calc GR . . . .
H9C H 0.3148 0.2802 -0.0016 0.042 Uiso 1 1 calc GR . . . .
C10 C 0.5391(6) -0.0477(5) 0.2009(5) 0.0392(14) Uani 1 1 d . U . . .
C11 C 0.6602(7) -0.0131(6) 0.1633(6) 0.0559(19) Uani 1 1 d . U . . .
H11A H 0.6582 0.0256 0.1036 0.084 Uiso 1 1 calc GR . . . .
H11B H 0.7282 -0.0706 0.1599 0.084 Uiso 1 1 calc GR . . . .
H11C H 0.6716 0.0280 0.2023 0.084 Uiso 1 1 calc GR . . . .
C12 C 0.5442(8) -0.1200(6) 0.2922(6) 0.059(2) Uani 1 1 d . U . . .
H12A H 0.5597 -0.0860 0.3353 0.088 Uiso 1 1 calc GR . . . .
H12B H 0.6103 -0.1779 0.2832 0.088 Uiso 1 1 calc GR . . . .
H12C H 0.4658 -0.1411 0.3149 0.088 Uiso 1 1 calc GR . . . .
C13 C 0.5198(5) -0.1070(4) 0.1333(4) 0.0303(12) Uani 1 1 d . U . . .
H13A H 0.4436 -0.1312 0.1565 0.045 Uiso 1 1 calc GR . . . .
H13B H 0.5889 -0.1631 0.1254 0.045 Uiso 1 1 calc GR . . . .
H13C H 0.5149 -0.0636 0.0758 0.045 Uiso 1 1 calc GR . . . .
C14 C 0.3398(5) 0.2439(4) 0.4500(4) 0.0231(11) Uani 1 1 d . . . . .
C15 C 0.4510(5) 0.2822(4) 0.4198(3) 0.0216(10) Uani 1 1 d . . . . .
H15 H 0.4560 0.3492 0.4143 0.026 Uiso 1 1 calc R . . . .
C16 C 0.5532(5) 0.2023(4) 0.3994(3) 0.0214(10) Uani 1 1 d . . . . .
C17 C 0.5053(5) 0.1148(4) 0.4134(4) 0.0232(11) Uani 1 1 d . . . . .
H17 H 0.5514 0.0512 0.4036 0.028 Uiso 1 1 calc R . . . .
C18 C 0.3752(5) 0.1405(4) 0.4450(4) 0.0244(11) Uani 1 1 d . . . . .
H18 H 0.3210 0.0960 0.4602 0.029 Uiso 1 1 calc R . . . .
C19 C 0.2095(5) 0.2986(4) 0.4910(4) 0.0276(12) Uani 1 1 d . . . . .
C20 C 0.1095(5) 0.2779(5) 0.4484(4) 0.0355(14) Uani 1 1 d . . . . .
H20A H 0.1236 0.3044 0.3845 0.053 Uiso 1 1 calc GR . . . .
H20B H 0.0279 0.3099 0.4770 0.053 Uiso 1 1 calc GR . . . .
H20C H 0.1146 0.2066 0.4570 0.053 Uiso 1 1 calc GR . . . .
C21 C 0.2009(5) 0.4118(4) 0.4788(4) 0.0348(14) Uani 1 1 d . . . . .
H21A H 0.2605 0.4244 0.5083 0.052 Uiso 1 1 calc GR . . . .
H21B H 0.1181 0.4437 0.5051 0.052 Uiso 1 1 calc GR . . . .
H21C H 0.2189 0.4387 0.4151 0.052 Uiso 1 1 calc GR . . . .
C22 C 0.1847(5) 0.2568(5) 0.5935(4) 0.0347(14) Uani 1 1 d . . . . .
H22A H 0.1915 0.1852 0.6023 0.052 Uiso 1 1 calc GR . . . .
H22B H 0.1021 0.2879 0.6210 0.052 Uiso 1 1 calc GR . . . .
H22C H 0.2452 0.2710 0.6211 0.052 Uiso 1 1 calc GR . . . .
C23 C 0.6914(5) 0.2076(4) 0.3803(4) 0.0221(11) Uani 1 1 d . . . . .
C24 C 0.7127(5) 0.3117(4) 0.3299(5) 0.0326(13) Uani 1 1 d . . . . .
H24A H 0.6871 0.3253 0.2724 0.049 Uiso 1 1 calc GR . . . .
H24B H 0.7999 0.3130 0.3200 0.049 Uiso 1 1 calc GR . . . .
H24C H 0.6646 0.3621 0.3656 0.049 Uiso 1 1 calc GR . . . .
C25 C 0.7310(5) 0.1876(5) 0.4736(4) 0.0360(14) Uani 1 1 d . . . . .
H25A H 0.6801 0.2373 0.5092 0.054 Uiso 1 1 calc GR . . . .
H25B H 0.8173 0.1914 0.4644 0.054 Uiso 1 1 calc GR . . . .
H25C H 0.7202 0.1217 0.5050 0.054 Uiso 1 1 calc GR . . . .
C26 C 0.7743(5) 0.1267(4) 0.3261(4) 0.0259(11) Uani 1 1 d . . . . .
H26A H 0.7613 0.0615 0.3580 0.039 Uiso 1 1 calc GR . . . .
H26B H 0.8605 0.1296 0.3191 0.039 Uiso 1 1 calc GR . . . .
H26C H 0.7529 0.1383 0.2673 0.039 Uiso 1 1 calc GR . . . .
C27 C 0.2684(5) 0.5458(4) 0.2324(3) 0.0207(10) Uani 1 1 d . . . . .
C28 C 0.1496(5) 0.5939(4) 0.2103(3) 0.0212(10) Uani 1 1 d . . . . .
C29 C 0.1051(5) 0.6972(4) 0.2115(4) 0.0224(11) Uani 1 1 d . . . . .
H29 H 0.0280 0.7274 0.1956 0.027 Uiso 1 1 calc R . . . .
C30 C 0.1716(5) 0.7563(4) 0.2353(4) 0.0221(11) Uani 1 1 d . . . . .
C31 C 0.2865(5) 0.7068(4) 0.2592(4) 0.0226(11) Uani 1 1 d . . . . .
H31 H 0.3326 0.7444 0.2761 0.027 Uiso 1 1 calc R . . . .
C32 C 0.3358(5) 0.6042(4) 0.2592(3) 0.0205(10) Uani 1 1 d . . . . .
C33 C 0.0660(5) 0.5338(4) 0.1914(4) 0.0249(11) Uani 1 1 d . . . . .
H33 H 0.1184 0.4684 0.1796 0.030 Uiso 1 1 calc R . . . .
C34 C -0.0340(6) 0.5135(5) 0.2748(5) 0.0384(15) Uani 1 1 d . . . . .
H34A H 0.0049 0.4809 0.3258 0.058 Uiso 1 1 calc GR . . . .
H34B H -0.0820 0.4707 0.2636 0.058 Uiso 1 1 calc GR . . . .
H34C H -0.0882 0.5761 0.2878 0.058 Uiso 1 1 calc GR . . . .
C35 C 0.0070(7) 0.5811(6) 0.1084(5) 0.0496(18) Uani 1 1 d . . . . .
H35A H -0.0501 0.6432 0.1194 0.074 Uiso 1 1 calc GR . . . .
H35B H -0.0376 0.5357 0.0973 0.074 Uiso 1 1 calc GR . . . .
H35C H 0.0713 0.5941 0.0564 0.074 Uiso 1 1 calc GR . . . .
C36 C 0.1247(5) 0.8686(4) 0.2373(4) 0.0261(12) Uani 1 1 d . . . . .
H36 H 0.1927 0.9024 0.2033 0.031 Uiso 1 1 calc R . . . .
C37 C 0.0102(6) 0.9158(4) 0.1925(4) 0.0344(14) Uani 1 1 d . . . . .
H37A H 0.0282 0.9005 0.1320 0.052 Uiso 1 1 calc GR . . . .
H37B H -0.0083 0.9876 0.1897 0.052 Uiso 1 1 calc GR . . . .
H37C H -0.0605 0.8889 0.2277 0.052 Uiso 1 1 calc GR . . . .
C38 C 0.0954(6) 0.8894(4) 0.3349(4) 0.0341(13) Uani 1 1 d . . . . .
H38A H 0.0296 0.8564 0.3703 0.051 Uiso 1 1 calc GR . . . .
H38B H 0.0692 0.9607 0.3346 0.051 Uiso 1 1 calc GR . . . .
H38C H 0.1690 0.8641 0.3610 0.051 Uiso 1 1 calc GR . . . .
C39 C 0.4621(5) 0.5588(4) 0.2868(4) 0.0250(11) Uani 1 1 d . . . . .
H39 H 0.4789 0.4860 0.2876 0.030 Uiso 1 1 calc R . . . .
C40 C 0.5686(5) 0.6001(4) 0.2191(4) 0.0324(13) Uani 1 1 d . . . . .
H40A H 0.5665 0.5925 0.1589 0.049 Uiso 1 1 calc GR . . . .
H40B H 0.6473 0.5635 0.2345 0.049 Uiso 1 1 calc GR . . . .
H40C H 0.5590 0.6701 0.2214 0.049 Uiso 1 1 calc GR . . . .
C41 C 0.4613(6) 0.5755(5) 0.3828(4) 0.0350(14) Uani 1 1 d . . . . .
H41A H 0.4535 0.6459 0.3824 0.053 Uiso 1 1 calc GR . . . .
H41B H 0.5380 0.5384 0.4011 0.053 Uiso 1 1 calc GR . . . .
H41C H 0.3919 0.5524 0.4247 0.053 Uiso 1 1 calc GR . . . .
C42 C 0.5932(5) 0.2851(5) -0.0194(4) 0.0330(6) Uani 1 1 d . U . . .
H42A H 0.5068 0.3179 -0.0057 0.049 Uiso 1 1 calc GR . . . .
H42B H 0.5990 0.2181 -0.0294 0.049 Uiso 1 1 calc GR . . . .
H42C H 0.6349 0.3225 -0.0731 0.049 Uiso 1 1 calc GR . . . .
C43 C 0.6708(6) 0.4058(5) 0.0733(5) 0.0378(8) Uani 1 1 d . U . . .
H43A H 0.7004 0.4374 0.0125 0.057 Uiso 1 1 calc GR . . . .
H43B H 0.7267 0.4062 0.1116 0.057 Uiso 1 1 calc GR . . . .
H43C H 0.5886 0.4421 0.0961 0.057 Uiso 1 1 calc GR . . . .
C44 C 0.8205(5) 0.2113(5) 0.0464(4) 0.0330(6) Uani 1 1 d . U . . .
H44A H 0.8202 0.1435 0.0419 0.049 Uiso 1 1 calc GR . . . .
H44B H 0.8638 0.2102 0.0935 0.049 Uiso 1 1 calc GR . . . .
H44C H 0.8622 0.2434 -0.0105 0.049 Uiso 1 1 calc GR . . . .
O1 O 0.5987(3) 0.2305(3) 0.1623(2) 0.0229(8) Uani 1 1 d . . . . .
P1 P 0.33247(12) 0.41195(9) 0.22407(9) 0.0223(3) Uani 1 1 d . . . . .
P2 P 0.66467(12) 0.27907(11) 0.07253(10) 0.0266(3) Uani 1 1 d . U . . .
U1 U 0.41009(2) 0.22521(2) 0.26745(2) 0.01813(6) Uani 1 1 d . . . . .

loop_
_atom_site_aniso_label
_atom_site_aniso_U_11
_atom_site_aniso_U_22
_atom_site_aniso_U_33
_atom_site_aniso_U_23
_atom_site_aniso_U_13
_atom_site_aniso_U_12
C1 0.026(2) 0.016(2) 0.026(3) -0.005(2) -0.005(2) -0.0101(19)
C2 0.028(3) 0.018(2) 0.027(3) -0.003(2) -0.009(2) -0.007(2)
C3 0.045(3) 0.017(2) 0.035(3) -0.005(2) -0.021(3) -0.004(2)
C4 0.052(3) 0.023(3) 0.027(3) 0.005(2) -0.017(3) -0.019(3)
C5 0.040(3) 0.029(3) 0.029(3) -0.002(2) -0.005(2) -0.013(2)
C6 0.020(2) 0.024(3) 0.029(3) -0.001(2) -0.010(2) -0.002(2)
C7 0.026(3) 0.029(3) 0.036(3) -0.004(3) -0.011(2) -0.007(2)
C8 0.026(3) 0.032(3) 0.043(4) -0.006(3) -0.002(3) -0.008(2)
C9 0.026(3) 0.025(3) 0.033(3) 0.001(2) -0.013(2) -0.003(2)
C10 0.0403(16) 0.0383(17) 0.0396(17) -0.0071(10) -0.0099(10) -0.0069(10)
C11 0.053(2) 0.053(2) 0.064(3) -0.0138(18) -0.0144(18) -0.0090(17)
C12 0.065(3) 0.054(3) 0.057(3) -0.0110(18) -0.0195(18) -0.0056(18)
C13 0.0331(18) 0.0263(18) 0.031(2) -0.0052(15) -0.0063(15) -0.0049(15)
C14 0.026(3) 0.024(3) 0.016(3) -0.001(2) -0.004(2) -0.002(2)
C15 0.026(2) 0.020(2) 0.015(3) 0.002(2) -0.0028(19) -0.003(2)
C16 0.026(2) 0.022(2) 0.013(3) -0.001(2) -0.0031(19) -0.001(2)
C17 0.029(3) 0.018(2) 0.020(3) -0.001(2) -0.004(2) 0.000(2)
C18 0.026(3) 0.022(3) 0.023(3) 0.001(2) -0.002(2) -0.007(2)
C19 0.025(3) 0.031(3) 0.020(3) -0.005(2) 0.001(2) 0.000(2)
C20 0.024(3) 0.050(4) 0.027(3) -0.008(3) 0.001(2) -0.002(2)
C21 0.033(3) 0.034(3) 0.028(3) -0.006(3) 0.000(2) 0.006(2)
C22 0.031(3) 0.040(3) 0.026(3) -0.003(3) 0.002(2) -0.003(2)
C23 0.025(2) 0.023(3) 0.018(3) -0.005(2) -0.004(2) -0.002(2)
C24 0.026(3) 0.023(3) 0.045(4) -0.006(3) 0.001(2) -0.005(2)
C25 0.031(3) 0.049(4) 0.031(3) -0.011(3) -0.009(2) -0.007(3)
C26 0.023(2) 0.027(3) 0.024(3) -0.003(2) -0.004(2) -0.002(2)
C27 0.023(2) 0.020(2) 0.016(3) 0.000(2) -0.0018(19) -0.0026(19)
C28 0.023(2) 0.022(2) 0.016(3) 0.000(2) -0.0012(19) -0.0056(19)
C29 0.021(2) 0.023(3) 0.020(3) -0.001(2) -0.005(2) -0.0006(19)
C30 0.025(2) 0.017(2) 0.022(3) 0.000(2) -0.006(2) -0.0015(19)
C31 0.025(2) 0.021(2) 0.019(3) 0.000(2) -0.002(2) -0.004(2)
C32 0.024(2) 0.019(2) 0.014(2) 0.0020(19) -0.0019(19) -0.0025(19)
C33 0.023(2) 0.022(3) 0.028(3) -0.004(2) -0.007(2) 0.000(2)
C34 0.033(3) 0.038(3) 0.044(4) -0.008(3) 0.002(3) -0.014(3)
C35 0.064(4) 0.051(4) 0.046(4) 0.005(3) -0.031(4) -0.025(4)
C36 0.022(2) 0.020(3) 0.033(3) -0.004(2) -0.002(2) -0.002(2)
C37 0.037(3) 0.024(3) 0.037(4) -0.002(3) -0.008(3) 0.002(2)
C38 0.039(3) 0.026(3) 0.037(4) -0.008(3) -0.010(3) -0.001(2)
C39 0.027(3) 0.023(3) 0.025(3) 0.000(2) -0.011(2) -0.002(2)
C40 0.027(3) 0.029(3) 0.036(3) 0.001(3) -0.008(2) 0.000(2)
C41 0.044(3) 0.032(3) 0.029(3) -0.003(3) -0.016(3) 0.000(3)
C42 0.0251(10) 0.0430(12) 0.0248(12) 0.0032(11) -0.0037(9) -0.0048(10)
C43 0.0388(17) 0.0339(12) 0.0325(18) 0.0010(15) 0.0043(15) -0.0092(13)
C44 0.0251(10) 0.0430(12) 0.0248(12) 0.0032(11) -0.0037(9) -0.0048(10)
O1 0.0251(17) 0.0213(17) 0.0178(19) -0.0021(14) -0.0024(14) 0.0004(14)
P1 0.0267(6) 0.0162(6) 0.0225(7) -0.0011(5) -0.0084(5) 0.0002(5)
P2 0.0222(6) 0.0324(7) 0.0205(7) 0.0017(5) -0.0022(5) -0.0045(5)
U1 0.02164(9) 0.01442(9) 0.01599(10) 0.00031(6) -0.00362(6) -0.00202(6)

loop_
_atom_type_symbol
_atom_type_description
_atom_type_scat_dispersion_real
_atom_type_scat_dispersion_imag
_atom_type_scat_source
C C 0.0181 0.0091 'International Tables Vol C Tables 4.2.6.8 and 6.1.1.4'
H H 0.0000 0.0000 'International Tables Vol C Tables 4.2.6.8 and 6.1.1.4'
O O 0.0492 0.0322 'International Tables Vol C Tables 4.2.6.8 and 6.1.1.4'
P P 0.2955 0.4335 'International Tables Vol C Tables 4.2.6.8 and 6.1.1.4'
U U -4.3638 13.4090 'International Tables Vol C Tables 4.2.6.8 and 6.1.1.4'

loop_
_geom_angle_atom_site_label_1
_geom_angle_atom_site_label_2
_geom_angle_atom_site_label_3
_geom_angle
_geom_angle_site_symmetry_1
_geom_angle_site_symmetry_3
_geom_angle_publ_flag
C2 C1 C6 125.0(5) . . ?
C2 C1 U1 75.3(3) . . ?
C5 C1 C2 106.7(5) . . ?
C5 C1 C6 126.8(5) . . ?
C5 C1 U1 72.5(3) . . ?
C6 C1 U1 128.6(3) . . ?
C1 C2 H2 125.3 . . ?
C1 C2 U1 75.7(3) . . ?
C3 C2 C1 109.4(5) . . ?
C3 C2 H2 125.3 . . ?
C3 C2 U1 76.4(3) . . ?
U1 C2 H2 114.6 . . ?
C2 C3 C10 124.9(6) . . ?
C2 C3 U1 74.7(3) . . ?
C4 C3 C2 106.8(5) . . ?
C4 C3 C10 126.9(5) . . ?
C4 C3 U1 73.3(3) . . ?
C10 C3 U1 128.2(4) . . ?
C3 C4 H4 125.7 . . ?
C3 C4 C5 108.6(5) . . ?
C3 C4 U1 78.0(3) . . ?
C5 C4 H4 125.7 . . ?
C5 C4 U1 73.9(3) . . ?
U1 C4 H4 114.6 . . ?
C1 C5 C4 108.4(5) . . ?
C1 C5 H5 125.8 . . ?
C1 C5 U1 78.5(3) . . ?
C4 C5 H5 125.8 . . ?
C4 C5 U1 76.4(3) . . ?
U1 C5 H5 111.8 . . ?
C1 C6 C7 106.0(4) . . ?
C1 C6 C8 110.5(5) . . ?
C1 C6 C9 112.7(4) . . ?
C8 C6 C7 109.3(4) . . ?
C8 C6 C9 110.4(4) . . ?
C9 C6 C7 107.9(5) . . ?
C6 C7 H7A 109.5 . . ?
C6 C7 H7B 109.5 . . ?
C6 C7 H7C 109.5 . . ?
H7A C7 H7B 109.5 . . ?
H7A C7 H7C 109.5 . . ?
H7B C7 H7C 109.5 . . ?
C6 C8 H8A 109.5 . . ?
C6 C8 H8B 109.5 . . ?
C6 C8 H8C 109.5 . . ?
H8A C8 H8B 109.5 . . ?
H8A C8 H8C 109.5 . . ?
H8B C8 H8C 109.5 . . ?
C6 C9 H9A 109.5 . . ?
C6 C9 H9B 109.5 . . ?
C6 C9 H9C 109.5 . . ?
H9A C9 H9B 109.5 . . ?
H9A C9 H9C 109.5 . . ?
H9B C9 H9C 109.5 . . ?
C3 C10 C12 110.4(6) . . ?
C3 C10 C13 107.2(5) . . ?
C11 C10 C3 112.7(6) . . ?
C11 C10 C12 111.0(6) . . ?
C11 C10 C13 107.9(6) . . ?
C13 C10 C12 107.4(6) . . ?
C10 C11 H11A 109.5 . . ?
C10 C11 H11B 109.5 . . ?
C10 C11 H11C 109.5 . . ?
H11A C11 H11B 109.5 . . ?
H11A C11 H11C 109.5 . . ?
H11B C11 H11C 109.5 . . ?
C10 C12 H12A 109.5 . . ?
C10 C12 H12B 109.5 . . ?
C10 C12 H12C 109.5 . . ?
H12A C12 H12B 109.5 . . ?
H12A C12 H12C 109.5 . . ?
H12B C12 H12C 109.5 . . ?
C10 C13 H13A 109.5 . . ?
C10 C13 H13B 109.5 . . ?
C10 C13 H13C 109.5 . . ?
H13A C13 H13B 109.5 . . ?
H13A C13 H13C 109.5 . . ?
H13B C13 H13C 109.5 . . ?
C15 C14 C19 128.0(5) . . ?
C15 C14 U1 76.0(3) . . ?
C18 C14 C15 106.2(4) . . ?
C18 C14 C19 125.5(5) . . ?
C18 C14 U1 72.3(3) . . ?
C19 C14 U1 122.4(3) . . ?
C14 C15 H15 125.5 . . ?
C14 C15 U1 74.5(3) . . ?
C16 C15 C14 109.0(5) . . ?
C16 C15 H15 125.5 . . ?
C16 C15 U1 75.4(3) . . ?
U1 C15 H15 116.5 . . ?
C15 C16 C23 125.6(5) . . ?
C15 C16 U1 75.3(3) . . ?
C17 C16 C15 107.5(5) . . ?
C17 C16 C23 126.3(4) . . ?
C17 C16 U1 72.1(3) . . ?
C23 C16 U1 125.5(3) . . ?
C16 C17 H17 126.1 . . ?
C16 C17 C18 107.7(4) . . ?
C16 C17 U1 78.5(3) . . ?
C18 C17 H17 126.1 . . ?
C18 C17 U1 74.5(3) . . ?
U1 C17 H17 113.4 . . ?
C14 C18 C17 109.5(5) . . ?
C14 C18 H18 125.3 . . ?
C14 C18 U1 78.0(3) . . ?
C17 C18 H18 125.3 . . ?
C17 C18 U1 75.4(3) . . ?
U1 C18 H18 113.4 . . ?
C14 C19 C20 110.5(4) . . ?
C14 C19 C22 107.4(4) . . ?
C21 C19 C14 111.7(5) . . ?
C21 C19 C20 109.9(5) . . ?
C21 C19 C22 108.5(5) . . ?
C22 C19 C20 108.8(5) . . ?
C19 C20 H20A 109.5 . . ?
C19 C20 H20B 109.5 . . ?
C19 C20 H20C 109.5 . . ?
H20A C20 H20B 109.5 . . ?
H20A C20 H20C 109.5 . . ?
H20B C20 H20C 109.5 . . ?
C19 C21 H21A 109.5 . . ?
C19 C21 H21B 109.5 . . ?
C19 C21 H21C 109.5 . . ?
H21A C21 H21B 109.5 . . ?
H21A C21 H21C 109.5 . . ?
H21B C21 H21C 109.5 . . ?
C19 C22 H22A 109.5 . . ?
C19 C22 H22B 109.5 . . ?
C19 C22 H22C 109.5 . . ?
H22A C22 H22B 109.5 . . ?
H22A C22 H22C 109.5 . . ?
H22B C22 H22C 109.5 . . ?
C16 C23 C24 111.5(4) . . ?
C16 C23 C25 107.0(4) . . ?
C24 C23 C25 108.9(5) . . ?
C26 C23 C16 112.0(4) . . ?
C26 C23 C24 109.5(4) . . ?
C26 C23 C25 107.7(4) . . ?
C23 C24 H24A 109.5 . . ?
C23 C24 H24B 109.5 . . ?
C23 C24 H24C 109.5 . . ?
H24A C24 H24B 109.5 . . ?
H24A C24 H24C 109.5 . . ?
H24B C24 H24C 109.5 . . ?
C23 C25 H25A 109.5 . . ?
C23 C25 H25B 109.5 . . ?
C23 C25 H25C 109.5 . . ?
H25A C25 H25B 109.5 . . ?
H25A C25 H25C 109.5 . . ?
H25B C25 H25C 109.5 . . ?
C23 C26 H26A 109.5 . . ?
C23 C26 H26B 109.5 . . ?
C23 C26 H26C 109.5 . . ?
H26A C26 H26B 109.5 . . ?
H26A C26 H26C 109.5 . . ?
H26B C26 H26C 109.5 . . ?
C28 C27 P1 120.5(4) . . ?
C32 C27 C28 118.0(4) . . ?
C32 C27 P1 121.5(4) . . ?
C27 C28 C33 120.9(4) . . ?
C29 C28 C27 120.0(5) . . ?
C29 C28 C33 119.0(4) . . ?
C28 C29 H29 118.6 . . ?
C30 C29 C28 122.7(5) . . ?
C30 C29 H29 118.6 . . ?
C29 C30 C31 116.3(5) . . ?
C29 C30 C36 123.6(4) . . ?
C31 C30 C36 120.2(5) . . ?
C30 C31 H31 118.2 . . ?
C32 C31 C30 123.6(5) . . ?
C32 C31 H31 118.2 . . ?
C27 C32 C39 121.9(4) . . ?
C31 C32 C27 119.3(5) . . ?
C31 C32 C39 118.8(5) . . ?
C28 C33 H33 107.1 . . ?
C28 C33 C34 110.3(5) . . ?
C28 C33 C35 114.4(5) . . ?
C34 C33 H33 107.1 . . ?
C34 C33 C35 110.5(5) . . ?
C35 C33 H33 107.1 . . ?
C33 C34 H34A 109.5 . . ?
C33 C34 H34B 109.5 . . ?
C33 C34 H34C 109.5 . . ?
H34A C34 H34B 109.5 . . ?
H34A C34 H34C 109.5 . . ?
H34B C34 H34C 109.5 . . ?
C33 C35 H35A 109.5 . . ?
C33 C35 H35B 109.5 . . ?
C33 C35 H35C 109.5 . . ?
H35A C35 H35B 109.5 . . ?
H35A C35 H35C 109.5 . . ?
H35B C35 H35C 109.5 . . ?
C30 C36 H36 107.4 . . ?
C30 C36 C37 113.8(5) . . ?
C30 C36 C38 110.7(5) . . ?
C37 C36 H36 107.4 . . ?
C38 C36 H36 107.4 . . ?
C38 C36 C37 109.9(4) . . ?
C36 C37 H37A 109.5 . . ?
C36 C37 H37B 109.5 . . ?
C36 C37 H37C 109.5 . . ?
H37A C37 H37B 109.5 . . ?
H37A C37 H37C 109.5 . . ?
H37B C37 H37C 109.5 . . ?
C36 C38 H38A 109.5 . . ?
C36 C38 H38B 109.5 . . ?
C36 C38 H38C 109.5 . . ?
H38A C38 H38B 109.5 . . ?
H38A C38 H38C 109.5 . . ?
H38B C38 H38C 109.5 . . ?
C32 C39 H39 107.7 . . ?
C32 C39 C40 112.1(4) . . ?
C32 C39 C41 111.7(4) . . ?
C40 C39 H39 107.7 . . ?
C40 C39 C41 109.6(5) . . ?
C41 C39 H39 107.7 . . ?
C39 C40 H40A 109.5 . . ?
C39 C40 H40B 109.5 . . ?
C39 C40 H40C 109.5 . . ?
H40A C40 H40B 109.5 . . ?
H40A C40 H40C 109.5 . . ?
H40B C40 H40C 109.5 . . ?
C39 C41 H41A 109.5 . . ?
C39 C41 H41B 109.5 . . ?
C39 C41 H41C 109.5 . . ?
H41A C41 H41B 109.5 . . ?
H41A C41 H41C 109.5 . . ?
H41B C41 H41C 109.5 . . ?
H42A C42 H42B 109.5 . . ?
H42A C42 H42C 109.5 . . ?
H42B C42 H42C 109.5 . . ?
P2 C42 H42A 109.5 . . ?
P2 C42 H42B 109.5 . . ?
P2 C42 H42C 109.5 . . ?
H43A C43 H43B 109.5 . . ?
H43A C43 H43C 109.5 . . ?
H43B C43 H43C 109.5 . . ?
P2 C43 H43A 109.5 . . ?
P2 C43 H43B 109.5 . . ?
P2 C43 H43C 109.5 . . ?
H44A C44 H44B 109.5 . . ?
H44A C44 H44C 109.5 . . ?
H44B C44 H44C 109.5 . . ?
P2 C44 H44A 109.5 . . ?
P2 C44 H44B 109.5 . . ?
P2 C44 H44C 109.5 . . ?
P2 O1 U1 147.5(2) . . ?
C27 P1 U1 161.41(18) . . ?
C42 P2 C43 105.5(3) . . ?
C42 P2 C44 107.4(3) . . ?
C44 P2 C43 107.5(3) . . ?
O1 P2 C42 113.8(3) . . ?
O1 P2 C43 112.3(3) . . ?
O1 P2 C44 110.1(2) . . ?
C1 U1 C3 48.02(15) . . ?
C2 U1 C1 29.05(14) . . ?
C2 U1 C3 28.83(15) . . ?
C4 U1 C1 48.06(16) . . ?
C4 U1 C2 47.45(17) . . ?
C4 U1 C3 28.79(18) . . ?
C4 U1 C15 119.79(17) . . ?
C4 U1 C16 108.65(16) . . ?
C5 U1 C1 29.00(17) . . ?
C5 U1 C2 47.81(17) . . ?
C5 U1 C3 48.27(18) . . ?
C5 U1 C4 29.69(17) . . ?
C5 U1 C14 98.17(17) . . ?
C5 U1 C15 127.55(17) . . ?
C5 U1 C16 131.21(17) . . ?
C14 U1 C1 125.02(16) . . ?
C14 U1 C2 142.99(16) . . ?
C14 U1 C3 120.75(17) . . ?
C14 U1 C4 96.16(17) . . ?
C14 U1 C15 29.49(15) . . ?
C14 U1 C16 48.86(14) . . ?
C15 U1 C1 154.08(15) . . ?
C15 U1 C2 164.43(15) . . ?
C15 U1 C3 135.61(16) . . ?
C15 U1 C16 29.27(14) . . ?
C16 U1 C1 156.69(15) . . ?
C16 U1 C2 138.04(14) . . ?
C16 U1 C3 112.08(15) . . ?
C17 U1 C1 127.30(16) . . ?
C17 U1 C2 115.83(15) . . ?
C17 U1 C3 87.17(16) . . ?
C17 U1 C4 79.24(17) . . ?
C17 U1 C5 102.91(17) . . ?
C17 U1 C14 49.45(14) . . ?
C17 U1 C15 48.67(15) . . ?
C17 U1 C16 29.47(16) . . ?
C18 U1 C1 113.13(16) . . ?
C18 U1 C2 118.26(16) . . ?
C18 U1 C3 92.14(17) . . ?
C18 U1 C4 71.36(17) . . ?
C18 U1 C5 84.28(18) . . ?
C18 U1 C14 29.70(15) . . ?
C18 U1 C15 48.47(16) . . ?
C18 U1 C16 48.75(16) . . ?
C18 U1 C17 30.13(15) . . ?
O1 U1 C1 102.24(14) . . ?
O1 U1 C2 78.28(14) . . ?
O1 U1 C3 84.74(16) . . ?
O1 U1 C4 113.20(16) . . ?
O1 U1 C5 126.06(16) . . ?
O1 U1 C14 132.32(14) . . ?
O1 U1 C15 103.67(14) . . ?
O1 U1 C16 85.37(14) . . ?
O1 U1 C17 98.62(14) . . ?
O1 U1 C18 128.68(14) . . ?
O1 U1 P1 91.48(9) . . ?
P1 U1 C1 95.65(10) . . ?
P1 U1 C2 112.48(11) . . ?
P1 U1 C3 140.98(12) . . ?
P1 U1 C4 138.32(13) . . ?
P1 U1 C5 108.63(13) . . ?
P1 U1 C14 89.95(11) . . ?
P1 U1 C15 83.02(11) . . ?
P1 U1 C16 106.25(11) . . ?
P1 U1 C17 131.68(12) . . ?
P1 U1 C18 119.30(11) . . ?

loop_
_geom_bond_atom_site_label_1
_geom_bond_atom_site_label_2
_geom_bond_distance
_geom_bond_site_symmetry_2
_geom_bond_publ_flag
C1 C2 1.414(7) . ?
C1 C5 1.396(8) . ?
C1 C6 1.526(7) . ?
C1 U1 2.822(5) . ?
C2 H2 0.9300 . ?
C2 C3 1.408(8) . ?
C2 U1 2.817(5) . ?
C3 C4 1.398(9) . ?
C3 C10 1.529(8) . ?
C3 U1 2.839(5) . ?
C4 H4 0.9300 . ?
C4 C5 1.416(8) . ?
C4 U1 2.780(6) . ?
C5 H5 0.9300 . ?
C5 U1 2.747(6) . ?
C6 C7 1.547(8) . ?
C6 C8 1.531(7) . ?
C6 C9 1.535(8) . ?
C7 H7A 0.9600 . ?
C7 H7B 0.9600 . ?
C7 H7C 0.9600 . ?
C8 H8A 0.9600 . ?
C8 H8B 0.9600 . ?
C8 H8C 0.9600 . ?
C9 H9A 0.9600 . ?
C9 H9B 0.9600 . ?
C9 H9C 0.9600 . ?
C10 C11 1.499(10) . ?
C10 C12 1.542(11) . ?
C10 C13 1.539(9) . ?
C11 H11A 0.9600 . ?
C11 H11B 0.9600 . ?
C11 H11C 0.9600 . ?
C12 H12A 0.9600 . ?
C12 H12B 0.9600 . ?
C12 H12C 0.9600 . ?
C13 H13A 0.9600 . ?
C13 H13B 0.9600 . ?
C13 H13C 0.9600 . ?
C14 C15 1.418(8) . ?
C14 C18 1.406(7) . ?
C14 C19 1.528(7) . ?
C14 U1 2.776(5) . ?
C15 H15 0.9300 . ?
C15 C16 1.413(7) . ?
C15 U1 2.795(5) . ?
C16 C17 1.404(8) . ?
C16 C23 1.530(7) . ?
C16 U1 2.796(5) . ?
C17 H17 0.9300 . ?
C17 C18 1.408(7) . ?
C17 U1 2.715(5) . ?
C18 H18 0.9300 . ?
C18 U1 2.703(5) . ?
C19 C20 1.539(8) . ?
C19 C21 1.525(8) . ?
C19 C22 1.538(8) . ?
C20 H20A 0.9600 . ?
C20 H20B 0.9600 . ?
C20 H20C 0.9600 . ?
C21 H21A 0.9600 . ?
C21 H21B 0.9600 . ?
C21 H21C 0.9600 . ?
C22 H22A 0.9600 . ?
C22 H22B 0.9600 . ?
C22 H22C 0.9600 . ?
C23 C24 1.532(8) . ?
C23 C25 1.550(8) . ?
C23 C26 1.529(7) . ?
C24 H24A 0.9600 . ?
C24 H24B 0.9600 . ?
C24 H24C 0.9600 . ?
C25 H25A 0.9600 . ?
C25 H25B 0.9600 . ?
C25 H25C 0.9600 . ?
C26 H26A 0.9600 . ?
C26 H26B 0.9600 . ?
C26 H26C 0.9600 . ?
C27 C28 1.422(7) . ?
C27 C32 1.415(8) . ?
C27 P1 1.840(5) . ?
C28 C29 1.400(7) . ?
C28 C33 1.513(8) . ?
C29 H29 0.9300 . ?
C29 C30 1.391(8) . ?
C30 C31 1.398(7) . ?
C30 C36 1.522(7) . ?
C31 H31 0.9300 . ?
C31 C32 1.396(7) . ?
C32 C39 1.525(7) . ?
C33 H33 0.9800 . ?
C33 C34 1.517(8) . ?
C33 C35 1.523(8) . ?
C34 H34A 0.9600 . ?
C34 H34B 0.9600 . ?
C34 H34C 0.9600 . ?
C35 H35A 0.9600 . ?
C35 H35B 0.9600 . ?
C35 H35C 0.9600 . ?
C36 H36 0.9800 . ?
C36 C37 1.540(8) . ?
C36 C38 1.530(8) . ?
C37 H37A 0.9600 . ?
C37 H37B 0.9600 . ?
C37 H37C 0.9600 . ?
C38 H38A 0.9600 . ?
C38 H38B 0.9600 . ?
C38 H38C 0.9600 . ?
C39 H39 0.9800 . ?
C39 C40 1.527(8) . ?
C39 C41 1.538(8) . ?
C40 H40A 0.9600 . ?
C40 H40B 0.9600 . ?
C40 H40C 0.9600 . ?
C41 H41A 0.9600 . ?
C41 H41B 0.9600 . ?
C41 H41C 0.9600 . ?
C42 H42A 0.9600 . ?
C42 H42B 0.9600 . ?
C42 H42C 0.9600 . ?
C42 P2 1.761(6) . ?
C43 H43A 0.9600 . ?
C43 H43B 0.9600 . ?
C43 H43C 0.9600 . ?
C43 P2 1.782(6) . ?
C44 H44A 0.9600 . ?
C44 H44B 0.9600 . ?
C44 H44C 0.9600 . ?
C44 P2 1.769(5) . ?
O1 P2 1.506(4) . ?
O1 U1 2.346(4) . ?
P1 U1 2.5188(12) . ?

loop_
_geom_torsion_atom_site_label_1
_geom_torsion_atom_site_label_2
_geom_torsion_atom_site_label_3
_geom_torsion_atom_site_label_4
_geom_torsion
_geom_torsion_site_symmetry_1
_geom_torsion_site_symmetry_2
_geom_torsion_site_symmetry_3
_geom_torsion_site_symmetry_4
_geom_torsion_publ_flag
C1 C2 C3 C4 -2.4(6) . . . . ?
C1 C2 C3 C10 164.6(5) . . . . ?
C1 C2 C3 U1 -69.2(4) . . . . ?
C2 C1 C5 C4 -3.2(6) . . . . ?
C2 C1 C5 U1 68.1(4) . . . . ?
C2 C1 C6 C7 66.2(6) . . . . ?
C2 C1 C6 C8 -175.5(5) . . . . ?
C2 C1 C6 C9 -51.6(7) . . . . ?
C2 C3 C4 C5 0.4(6) . . . . ?
C2 C3 C4 U1 -67.8(4) . . . . ?
C2 C3 C10 C11 60.1(8) . . . . ?
C2 C3 C10 C12 -175.1(6) . . . . ?
C2 C3 C10 C13 -58.4(8) . . . . ?
C3 C4 C5 C1 1.8(7) . . . . ?
C3 C4 C5 U1 -71.0(4) . . . . ?
C4 C3 C10 C11 -135.5(7) . . . . ?
C4 C3 C10 C12 -10.7(9) . . . . ?
C4 C3 C10 C13 105.9(7) . . . . ?
C5 C1 C2 C3 3.5(6) . . . . ?
C5 C1 C2 U1 -66.2(4) . . . . ?
C5 C1 C6 C7 -97.9(6) . . . . ?
C5 C1 C6 C8 20.4(8) . . . . ?
C5 C1 C6 C9 144.4(6) . . . . ?
C6 C1 C2 C3 -163.2(5) . . . . ?
C6 C1 C2 U1 127.1(5) . . . . ?
C6 C1 C5 C4 163.2(5) . . . . ?
C6 C1 C5 U1 -125.5(5) . . . . ?
C10 C3 C4 C5 -166.2(6) . . . . ?
C10 C3 C4 U1 125.6(6) . . . . ?
C14 C15 C16 C17 2.2(6) . . . . ?
C14 C15 C16 C23 -169.0(5) . . . . ?
C14 C15 C16 U1 67.6(4) . . . . ?
C15 C14 C18 C17 0.6(6) . . . . ?
C15 C14 C18 U1 -69.0(4) . . . . ?
C15 C14 C19 C20 135.1(6) . . . . ?
C15 C14 C19 C21 12.4(8) . . . . ?
C15 C14 C19 C22 -106.4(6) . . . . ?
C15 C16 C17 C18 -1.8(6) . . . . ?
C15 C16 C17 U1 67.5(4) . . . . ?
C15 C16 C23 C24 -34.7(7) . . . . ?
C15 C16 C23 C25 84.3(6) . . . . ?
C15 C16 C23 C26 -157.8(5) . . . . ?
C16 C17 C18 C14 0.8(6) . . . . ?
C16 C17 C18 U1 72.1(4) . . . . ?
C17 C16 C23 C24 155.7(5) . . . . ?
C17 C16 C23 C25 -85.4(6) . . . . ?
C17 C16 C23 C26 32.5(7) . . . . ?
C18 C14 C15 C16 -1.8(6) . . . . ?
C18 C14 C15 U1 66.4(4) . . . . ?
C18 C14 C19 C20 -53.0(7) . . . . ?
C18 C14 C19 C21 -175.6(5) . . . . ?
C18 C14 C19 C22 65.5(7) . . . . ?
C19 C14 C15 C16 171.4(5) . . . . ?
C19 C14 C15 U1 -120.4(5) . . . . ?
C19 C14 C18 C17 -172.8(5) . . . . ?
C19 C14 C18 U1 117.6(5) . . . . ?
C23 C16 C17 C18 169.3(5) . . . . ?
C23 C16 C17 U1 -121.3(5) . . . . ?
C27 C28 C29 C30 -1.3(8) . . . . ?
C27 C28 C33 C34 99.7(6) . . . . ?
C27 C28 C33 C35 -135.1(6) . . . . ?
C27 C32 C39 C40 112.9(6) . . . . ?
C27 C32 C39 C41 -123.6(6) . . . . ?
C28 C27 C32 C31 -2.8(7) . . . . ?
C28 C27 C32 C39 178.2(5) . . . . ?
C28 C27 P1 U1 -113.8(6) . . . . ?
C28 C29 C30 C31 -0.5(8) . . . . ?
C28 C29 C30 C36 -179.7(5) . . . . ?
C29 C28 C33 C34 -76.4(6) . . . . ?
C29 C28 C33 C35 48.8(7) . . . . ?
C29 C30 C31 C32 0.7(8) . . . . ?
C29 C30 C36 C37 -11.7(8) . . . . ?
C29 C30 C36 C38 112.6(6) . . . . ?
C30 C31 C32 C27 1.0(8) . . . . ?
C30 C31 C32 C39 -180.0(5) . . . . ?
C31 C30 C36 C37 169.1(5) . . . . ?
C31 C30 C36 C38 -66.5(7) . . . . ?
C31 C32 C39 C40 -66.1(6) . . . . ?
C31 C32 C39 C41 57.4(7) . . . . ?
C32 C27 C28 C29 2.9(7) . . . . ?
C32 C27 C28 C33 -173.1(5) . . . . ?
C32 C27 P1 U1 67.2(8) . . . . ?
C33 C28 C29 C30 174.8(5) . . . . ?
C36 C30 C31 C32 179.9(5) . . . . ?
P1 C27 C28 C29 -176.0(4) . . . . ?
P1 C27 C28 C33 7.9(7) . . . . ?
P1 C27 C32 C31 176.2(4) . . . . ?
P1 C27 C32 C39 -2.8(7) . . . . ?
U1 C1 C2 C3 69.7(4) . . . . ?
U1 C1 C5 C4 -71.3(4) . . . . ?
U1 C1 C6 C7 165.5(4) . . . . ?
U1 C1 C6 C8 -76.3(6) . . . . ?
U1 C1 C6 C9 47.7(6) . . . . ?
U1 C2 C3 C4 66.8(4) . . . . ?
U1 C2 C3 C10 -126.2(6) . . . . ?
U1 C3 C4 C5 68.2(4) . . . . ?
U1 C3 C10 C11 -37.9(8) . . . . ?
U1 C3 C10 C12 86.9(7) . . . . ?
U1 C3 C10 C13 -156.5(4) . . . . ?
U1 C4 C5 C1 72.7(4) . . . . ?
U1 C14 C15 C16 -68.2(4) . . . . ?
U1 C14 C18 C17 69.6(4) . . . . ?
U1 C14 C19 C20 37.5(6) . . . . ?
U1 C14 C19 C21 -85.1(5) . . . . ?
U1 C14 C19 C22 156.1(4) . . . . ?
U1 C15 C16 C17 -65.4(4) . . . . ?
U1 C15 C16 C23 123.4(5) . . . . ?
U1 C16 C17 C18 -69.4(4) . . . . ?
U1 C16 C23 C24 62.6(5) . . . . ?
U1 C16 C23 C25 -178.4(3) . . . . ?
U1 C16 C23 C26 -60.5(5) . . . . ?
U1 C17 C18 C14 -71.4(4) . . . . ?
U1 O1 P2 C42 -51.9(5) . . . . ?
U1 O1 P2 C43 67.8(5) . . . . ?
U1 O1 P2 C44 -172.4(4) . . . . ?
